data_4305459
loop_
_publ_author_name
'Jean-Claude Berthet'
'Pierre Thu\'ery'
'Jean-Pierre Dognon'
'Denis Guillaneux'
'Michel Ephritikhine'

_publ_contact_author_address
;
      CEA/Saclay, SCM (CNRS URA 331)
      B\^at. 125
      91191 Gif-sur-Yvette
      France
;
_publ_contact_author_email jean-claude.berthet@cea.fr
_publ_contact_author_fax '33 1 69 08 66 40'
_publ_contact_author_name 'J. C. Berthet'
_publ_contact_author_phone '33 01 69 08 64 36'
_publ_section_title
;
Sterically Congested Uranyl Complexes with Seven-Coordination of the
UO2 Unit: the Peculiar Ligation Mode of Nitrate in [UO2(NO3)2(Rbtp)]
Complexes
;
_journal_name_full 'Inorganic Chemistry'
_journal_page_first 6850
_journal_page_last 6862
_journal_paper_doi 10.1021/ic8004486
_journal_volume 47
_journal_year 2008
_chemical_formula_sum 'C69 H82 F3 N21 O15 S U2'
_chemical_formula_weight 2010.68
_space_group_IT_number 14
_symmetry_cell_setting monoclinic
_symmetry_space_group_name_Hall '-P 2yn'
_symmetry_space_group_name_H-M 'P 1 21/n 1'
_atom_sites_solution_hydrogens geom
_atom_sites_solution_primary heavy
_atom_sites_solution_secondary difmap
_audit_creation_method SHELXL-97
_cell_angle_alpha 90.00
_cell_angle_beta 116.311(3)
_cell_angle_gamma 90.00
_cell_formula_units_Z 4
_cell_length_a 16.6734(8)
_cell_length_b 29.3252(17)
_cell_length_c 18.0981(8)
_cell_measurement_reflns_used 201334
_cell_measurement_temperature 100(2)
_cell_measurement_theta_max 25.68
_cell_measurement_theta_min 3.05
_cell_volume 7932.3(7)
_computing_cell_refinement 'HKL2000 (Otwinowski & Minor, 1997)'
_computing_data_collection 'COLLECT (Hooft, 1998)'
_computing_data_reduction 'HKL2000 (Otwinowski & Minor, 1997)'
_computing_molecular_graphics 'SHELXTL (Sheldrick, 1999)'
_computing_publication_material 'SHELXTL (Sheldrick, 1999); PLATON (Spek, 2003)'
_computing_structure_refinement 'SHELXL-97 (Sheldrick, 1997)'
_computing_structure_solution 'SHELXS-97 (Sheldrick, 1997)'
_diffrn_ambient_temperature 100(2)
_diffrn_measured_fraction_theta_full 0.998
_diffrn_measured_fraction_theta_max 0.998
_diffrn_measurement_device_type 'Nonius Kappa-CCD area-detector diffractometer'
_diffrn_measurement_method 'two \f and five \w scans with 2\% steps'
_diffrn_radiation_monochromator graphite
_diffrn_radiation_source 'fine-focus sealed tube'
_diffrn_radiation_type MoK\a
_diffrn_radiation_wavelength 0.71073
_diffrn_reflns_av_R_equivalents 0.0662
_diffrn_reflns_av_sigmaI/netI 0.0849
_diffrn_reflns_limit_h_max 20
_diffrn_reflns_limit_h_min -20
_diffrn_reflns_limit_k_max 35
_diffrn_reflns_limit_k_min -35
_diffrn_reflns_limit_l_max 22
_diffrn_reflns_limit_l_min -22
_diffrn_reflns_number 201334
_diffrn_reflns_theta_full 25.68
_diffrn_reflns_theta_max 25.68
_diffrn_reflns_theta_min 3.05
_diffrn_standards_decay_% 0
_diffrn_standards_interval_time 0
_diffrn_standards_number 0
_exptl_absorpt_coefficient_mu 4.187
_exptl_absorpt_correction_T_max 0.715
_exptl_absorpt_correction_T_min 0.506
_exptl_absorpt_correction_type multi-scan
_exptl_absorpt_process_details 'SCALEPACK (Otwinowski & Minor, 1997)'
_exptl_crystal_colour 'translucent dark orange'
_exptl_crystal_density_diffrn 1.684
_exptl_crystal_density_method 'not measured'
_exptl_crystal_description parallelepiped
_exptl_crystal_F_000 3960
_exptl_crystal_size_max 0.15
_exptl_crystal_size_mid 0.10
_exptl_crystal_size_min 0.08
_refine_diff_density_max 2.288
_refine_diff_density_min -0.927
_refine_diff_density_rms 0.152
_refine_ls_extinction_method none
_refine_ls_goodness_of_fit_ref 1.015
_refine_ls_hydrogen_treatment constr
_refine_ls_matrix_type full
_refine_ls_number_parameters 1018
_refine_ls_number_reflns 15037
_refine_ls_number_restraints 57
_refine_ls_restrained_S_all 1.024
_refine_ls_R_factor_all 0.0991
_refine_ls_R_factor_gt 0.0615
_refine_ls_shift/su_max 0.002
_refine_ls_shift/su_mean 0.000
_refine_ls_structure_factor_coef Fsqd
_refine_ls_weighting_details 'calc w=1/[\s^2^(Fo^2^)+(0.0872P)^2^+6.5514P] where P=(Fo^2^+2Fc^2^)/3'
_refine_ls_weighting_scheme calc
_refine_ls_wR_factor_gt 0.1441
_refine_ls_wR_factor_ref 0.1591
_reflns_number_gt 10137
_reflns_number_total 15037
_reflns_threshold_expression >2sigma(I)
_cod_data_source_file ic8004486.file003_1.cif
_cod_data_source_block 7.2MeCN
_cod_original_sg_symbol_H-M 'P 21/n'
_cod_database_code 4305459

loop_
_symmetry_equiv_pos_as_xyz
'x, y, z'
'-x+1/2, y+1/2, -z+1/2'
'-x, -y, -z'
'x-1/2, -y-1/2, z-1/2'

loop_
_atom_site_label
_atom_site_type_symbol
_atom_site_fract_x
_atom_site_fract_y
_atom_site_fract_z
_atom_site_U_iso_or_equiv
_atom_site_adp_type
_atom_site_occupancy
_atom_site_symmetry_multiplicity
_atom_site_calc_flag
_atom_site_refinement_flags
_atom_site_disorder_assembly
_atom_site_disorder_group
U1 U 0.01294(2) 0.872768(11) 0.243572(17) 0.02663(11) Uani 1 1 d . . .
U2 U 0.02174(2) 0.729905(12) 0.240189(19) 0.03401(12) Uani 1 1 d . . .
S1 S 0.01104(17) 0.94152(9) 0.75515(15) 0.0453(6) Uani 1 1 d . . .
O1 O -0.0959(4) 0.7271(2) 0.1926(4) 0.0409(16) Uani 1 1 d . . .
O2 O 0.1390(4) 0.7285(2) 0.2727(3) 0.0358(15) Uani 1 1 d . . .
O3 O 0.0117(5) 0.7710(3) 0.1121(4) 0.059(2) Uani 1 1 d . . .
O4 O 0.0089(5) 0.6982(2) 0.1025(4) 0.0533(19) Uani 1 1 d . . .
O5 O -0.0003(7) 0.7400(3) -0.0008(5) 0.091(3) Uani 1 1 d . . .
O6 O 0.0139(4) 0.6435(2) 0.2171(4) 0.0430(16) Uani 1 1 d . . .
O7 O 0.0305(4) 0.6661(2) 0.3367(4) 0.0434(16) Uani 1 1 d . . .
O8 O 0.0128(5) 0.5938(2) 0.3077(5) 0.0594(19) Uani 1 1 d . . .
O9 O 0.0973(4) 0.7519(2) 0.3935(4) 0.0433(16) Uani 1 1 d . . .
O10 O -0.0449(4) 0.7509(2) 0.3557(4) 0.0477(17) Uani 1 1 d . . .
O11 O 0.0458(5) 0.7723(3) 0.4805(4) 0.069(2) Uani 1 1 d . . .
O12 O 0.0175(4) 0.8059(2) 0.2502(3) 0.0346(15) Uani 1 1 d . . .
O13 O -0.0548(5) 0.9451(3) 0.7833(4) 0.079(3) Uani 1 1 d . . .
O14 O -0.0018(6) 0.9671(3) 0.6857(4) 0.073(2) Uani 1 1 d . . .
O15 O 0.1010(5) 0.9430(3) 0.8215(5) 0.081(3) Uani 1 1 d . . .
N1 N 0.0073(6) 0.7373(3) 0.0700(5) 0.058(2) Uani 1 1 d . . .
N2 N 0.0176(5) 0.6330(3) 0.2860(5) 0.0384(18) Uani 1 1 d . . .
N3 N 0.0328(5) 0.7585(3) 0.4116(5) 0.0415(19) Uani 1 1 d . . .
N4 N 0.3537(8) 0.9075(4) 0.3183(8) 0.092(4) Uani 1 1 d . . .
N5 N 0.5694(12) 0.8745(5) 0.1427(10) 0.138(6) Uani 1 1 d . . .
F1 F 0.0611(7) 0.8752(3) 0.6899(5) 0.109(3) Uani 1 1 d . . .
F2 F 0.0174(6) 0.8537(3) 0.7792(6) 0.114(3) Uani 1 1 d . . .
F3 F -0.0794(6) 0.8753(3) 0.6604(5) 0.110(3) Uani 1 1 d . . .
C1 C 0.0033(9) 0.8838(6) 0.7225(8) 0.086(4) Uani 1 1 d . . .
C2 C 0.4156(11) 0.8887(5) 0.3681(10) 0.082(4) Uani 1 1 d . . .
C3 C 0.4927(10) 0.8638(5) 0.4317(10) 0.106(5) Uani 1 1 d . . .
H3A H 0.4787 0.8320 0.4292 0.158 Uiso 1 1 calc R . .
H3B H 0.5051 0.8755 0.4852 0.158 Uiso 1 1 calc R . .
H3C H 0.5442 0.8680 0.4218 0.158 Uiso 1 1 calc R . .
C4 C 0.5328(11) 0.8589(5) 0.0778(10) 0.089(4) Uani 1 1 d . . .
C5 C 0.4940(11) 0.8391(6) 0.0018(9) 0.106(5) Uani 1 1 d . . .
H5A H 0.4893 0.8068 0.0077 0.160 Uiso 1 1 calc R . .
H5B H 0.5299 0.8449 -0.0265 0.160 Uiso 1 1 calc R . .
H5C H 0.4353 0.8517 -0.0293 0.160 Uiso 1 1 calc R . .
N1A N -0.1393(5) 0.8464(2) 0.2390(4) 0.0323(17) Uani 1 1 d . . .
N2A N -0.1167(4) 0.8549(2) 0.1020(4) 0.0317(17) Uani 1 1 d . . .
N3A N 0.0126(4) 0.9130(2) 0.1167(4) 0.0299(16) Uani 1 1 d . . .
N4A N 0.1172(4) 0.9438(2) 0.2709(4) 0.0293(16) Uani 1 1 d . . .
N5A N -0.1565(5) 0.8481(2) 0.3051(4) 0.0354(18) Uani 1 1 d . . .
N6A N -0.2475(5) 0.7884(2) 0.1772(4) 0.0345(17) Uani 1 1 d . . .
N7A N 0.1678(4) 0.9577(2) 0.3483(4) 0.0306(16) Uani 1 1 d . . .
N8A N 0.1958(5) 0.9922(3) 0.2195(4) 0.0405(19) Uani 1 1 d . . .
C1A C -0.1897(6) 0.8194(3) 0.1761(5) 0.035(2) Uani 1 1 d . . .
C2A C -0.1803(5) 0.8254(3) 0.0982(5) 0.034(2) Uani 1 1 d . . .
C3A C -0.2341(7) 0.8020(3) 0.0279(6) 0.045(3) Uani 1 1 d . . .
H3D H -0.2764 0.7814 0.0282 0.054 Uiso 1 1 calc R . .
C4A C -0.2249(7) 0.8092(3) -0.0429(6) 0.047(3) Uani 1 1 d . . .
H4A H -0.2592 0.7931 -0.0909 0.056 Uiso 1 1 calc R . .
C5A C -0.1626(6) 0.8414(3) -0.0405(5) 0.042(2) Uani 1 1 d . . .
H5D H -0.1571 0.8483 -0.0882 0.051 Uiso 1 1 calc R . .
C6A C -0.1083(6) 0.8633(3) 0.0332(5) 0.035(2) Uani 1 1 d . . .
C7A C -0.0397(6) 0.8974(3) 0.0409(5) 0.035(2) Uani 1 1 d . . .
C8A C -0.0311(6) 0.9140(4) -0.0281(5) 0.044(2) Uani 1 1 d . . .
H8A H -0.0692 0.9035 -0.0806 0.053 Uiso 1 1 calc R . .
C9A C 0.0332(6) 0.9456(3) -0.0185(5) 0.044(2) Uani 1 1 d . . .
H9A H 0.0409 0.9562 -0.0634 0.053 Uiso 1 1 calc R . .
C10A C 0.0867(6) 0.9615(4) 0.0605(5) 0.045(2) Uani 1 1 d . . .
H10A H 0.1299 0.9837 0.0691 0.054 Uiso 1 1 calc R . .
C11A C 0.0756(5) 0.9444(3) 0.1260(5) 0.033(2) Uani 1 1 d . . .
C12A C 0.1318(6) 0.9611(3) 0.2100(5) 0.032(2) Uani 1 1 d . . .
C13A C -0.2163(6) 0.8189(3) 0.3082(6) 0.036(2) Uani 1 1 d . . .
C14A C -0.2569(6) 0.7857(3) 0.2466(6) 0.036(2) Uani 1 1 d . . .
C15A C -0.3084(6) 0.7459(3) 0.2554(6) 0.041(2) Uani 1 1 d . . .
C16A C -0.3071(8) 0.7466(4) 0.3387(7) 0.057(3) Uani 1 1 d . . .
H16A H -0.3559 0.7278 0.3367 0.069 Uiso 1 1 calc R . .
H16B H -0.2517 0.7327 0.3779 0.069 Uiso 1 1 calc R . .
C17A C -0.3147(9) 0.7922(4) 0.3696(8) 0.071(4) Uani 1 1 d . . .
H17A H -0.3162 0.7885 0.4222 0.086 Uiso 1 1 calc R . .
H17B H -0.3712 0.8055 0.3316 0.086 Uiso 1 1 calc R . .
C18A C -0.2388(7) 0.8259(3) 0.3809(6) 0.046(2) Uani 1 1 d . . .
C19A C -0.2609(8) 0.7013(4) 0.2499(8) 0.068(3) Uani 1 1 d . . .
H19A H -0.2630 0.6989 0.1962 0.102 Uiso 1 1 calc R . .
H19B H -0.2907 0.6755 0.2593 0.102 Uiso 1 1 calc R . .
H19C H -0.1997 0.7018 0.2909 0.102 Uiso 1 1 calc R . .
C20A C -0.4040(6) 0.7465(4) 0.1857(6) 0.052(3) Uani 1 1 d . . .
H20A H -0.4334 0.7740 0.1888 0.077 Uiso 1 1 calc R . .
H20B H -0.4364 0.7206 0.1911 0.077 Uiso 1 1 calc R . .
H20C H -0.4021 0.7451 0.1335 0.077 Uiso 1 1 calc R . .
C21A C -0.1545(8) 0.8185(4) 0.4610(6) 0.064(3) Uani 1 1 d . . .
H21A H -0.1101 0.8405 0.4651 0.096 Uiso 1 1 calc R . .
H21B H -0.1320 0.7883 0.4615 0.096 Uiso 1 1 calc R . .
H21C H -0.1683 0.8221 0.5068 0.096 Uiso 1 1 calc R . .
C22A C -0.2736(8) 0.8741(3) 0.3779(7) 0.062(3) Uani 1 1 d . . .
H22A H -0.2899 0.8782 0.4221 0.093 Uiso 1 1 calc R . .
H22B H -0.3251 0.8789 0.3261 0.093 Uiso 1 1 calc R . .
H22C H -0.2277 0.8955 0.3836 0.093 Uiso 1 1 calc R . .
C23A C 0.2310(5) 0.9888(3) 0.3612(5) 0.031(2) Uani 1 1 d . . .
C24A C 0.2449(6) 1.0066(3) 0.2955(6) 0.040(2) Uani 1 1 d . . .
C25A C 0.3174(8) 1.0416(4) 0.3068(6) 0.066(4) Uani 1 1 d . . .
C26A C 0.3770(12) 1.0483(7) 0.3932(10) 0.139(7) Uani 1 1 d DU . .
H26A H 0.3987 1.0794 0.3990 0.167 Uiso 1 1 calc R . .
H26B H 0.4282 1.0286 0.4061 0.167 Uiso 1 1 calc R . .
C27A C 0.3479(9) 1.0410(5) 0.4590(7) 0.081(4) Uani 1 1 d D . .
H27A H 0.3203 1.0691 0.4645 0.098 Uiso 1 1 calc R . .
H27B H 0.4014 1.0366 0.5103 0.098 Uiso 1 1 calc R . .
C28A C 0.2851(6) 1.0030(4) 0.4513(6) 0.044(2) Uani 1 1 d . . .
C29A C 0.2731(9) 1.0842(5) 0.2604(10) 0.101(5) Uani 1 1 d U . .
H29A H 0.2215 1.0909 0.2689 0.152 Uiso 1 1 calc R . .
H29B H 0.2551 1.0798 0.2027 0.152 Uiso 1 1 calc R . .
H29C H 0.3145 1.1092 0.2801 0.152 Uiso 1 1 calc R . .
C30A C 0.3818(9) 1.0222(5) 0.2734(10) 0.098(5) Uani 1 1 d . . .
H30A H 0.4324 1.0422 0.2889 0.147 Uiso 1 1 calc R . .
H30B H 0.3509 1.0200 0.2145 0.147 Uiso 1 1 calc R . .
H30C H 0.4020 0.9925 0.2964 0.147 Uiso 1 1 calc R . .
C31A C 0.3354(8) 0.9609(4) 0.5016(6) 0.070(4) Uani 1 1 d . . .
H31A H 0.3776 0.9505 0.4825 0.105 Uiso 1 1 calc R . .
H31B H 0.2933 0.9370 0.4948 0.105 Uiso 1 1 calc R . .
H31C H 0.3666 0.9689 0.5588 0.105 Uiso 1 1 calc R . .
C32A C 0.2196(7) 1.0201(5) 0.4850(7) 0.075(4) Uani 1 1 d . . .
H32A H 0.1798 0.9958 0.4825 0.113 Uiso 1 1 calc R . .
H32B H 0.1854 1.0453 0.4522 0.113 Uiso 1 1 calc R . .
H32C H 0.2529 1.0298 0.5411 0.113 Uiso 1 1 calc R . .
N1B N 0.1600(4) 0.8488(2) 0.2343(4) 0.0339(17) Uani 1 1 d . . .
N2B N 0.1524(4) 0.8575(2) 0.3802(4) 0.0320(17) Uani 1 1 d . . .
N3B N 0.0155(4) 0.9087(2) 0.3739(4) 0.0287(16) Uani 1 1 d . . .
N4B N -0.0981(4) 0.9394(2) 0.2239(4) 0.0288(16) Uani 1 1 d . . .
N5B N 0.1655(5) 0.8482(3) 0.1624(4) 0.0381(18) Uani 1 1 d . . .
N6B N 0.2818(5) 0.7978(3) 0.2953(5) 0.042(2) Uani 1 1 d . . .
N7B N -0.1578(4) 0.9507(2) 0.1464(4) 0.0295(16) Uani 1 1 d . . .
N8B N -0.1843(5) 0.9777(3) 0.2797(5) 0.0384(18) Uani 1 1 d . . .
C1B C 0.2202(5) 0.8265(3) 0.2991(5) 0.034(2) Uani 1 1 d . . .
C2B C 0.2194(6) 0.8327(3) 0.3790(5) 0.036(2) Uani 1 1 d . . .
C3B C 0.2870(6) 0.8154(3) 0.4481(6) 0.046(3) Uani 1 1 d . . .
H3E H 0.3330 0.7988 0.4450 0.055 Uiso 1 1 calc R . .
C4B C 0.2860(7) 0.8228(4) 0.5238(6) 0.061(3) Uani 1 1 d . . .
H4B H 0.3308 0.8111 0.5722 0.073 Uiso 1 1 calc R . .
C5B C 0.2169(7) 0.8481(4) 0.5252(6) 0.051(3) Uani 1 1 d . . .
H5E H 0.2149 0.8539 0.5749 0.061 Uiso 1 1 calc R . .
C6B C 0.1506(6) 0.8649(3) 0.4522(5) 0.035(2) Uani 1 1 d . . .
C7B C 0.0753(6) 0.8939(3) 0.4496(5) 0.034(2) Uani 1 1 d . . .
C8B C 0.0688(6) 0.9072(3) 0.5203(5) 0.044(2) Uani 1 1 d . . .
H8B H 0.1096 0.8962 0.5714 0.052 Uiso 1 1 calc R . .
C9B C 0.0019(6) 0.9368(4) 0.5149(5) 0.046(3) Uani 1 1 d . . .
H9B H -0.0028 0.9460 0.5620 0.056 Uiso 1 1 calc R . .
C10B C -0.0574(6) 0.9522(3) 0.4384(5) 0.037(2) Uani 1 1 d . . .
H10B H -0.1027 0.9724 0.4331 0.044 Uiso 1 1 calc R . .
C11B C -0.0493(5) 0.9378(3) 0.3699(5) 0.031(2) Uani 1 1 d . . .
C12B C -0.1139(5) 0.9531(3) 0.2865(5) 0.031(2) Uani 1 1 d . . .
C13B C 0.2289(6) 0.8228(3) 0.1573(6) 0.046(2) Uani 1 1 d . . .
C14B C 0.2834(6) 0.7936(3) 0.2229(6) 0.044(3) Uani 1 1 d . . .
C15B C 0.3428(6) 0.7565(4) 0.2152(7) 0.054(3) Uani 1 1 d . . .
C16B C 0.3592(9) 0.7673(5) 0.1392(7) 0.093(5) Uani 1 1 d DU . .
H16C H 0.4124 0.7862 0.1585 0.112 Uiso 1 1 calc R . .
H16D H 0.3739 0.7387 0.1211 0.112 Uiso 1 1 calc R . .
C17B C 0.2902(10) 0.7898(5) 0.0654(9) 0.106(5) Uani 1 1 d DU . .
H17C H 0.3189 0.8012 0.0327 0.128 Uiso 1 1 calc R . .
H17D H 0.2475 0.7668 0.0326 0.128 Uiso 1 1 calc R . .
C18B C 0.2402(7) 0.8274(5) 0.0785(7) 0.064(3) Uani 1 1 d . . .
C19B C 0.2928(12) 0.7129(6) 0.2029(12) 0.131(6) Uani 1 1 d U . .
H19D H 0.3234 0.6891 0.1890 0.197 Uiso 1 1 calc R . .
H19E H 0.2336 0.7164 0.1590 0.197 Uiso 1 1 calc R . .
H19F H 0.2891 0.7049 0.2527 0.197 Uiso 1 1 calc R . .
C20B C 0.4320(8) 0.7551(5) 0.2864(7) 0.087(5) Uani 1 1 d . . .
H20D H 0.4609 0.7841 0.2920 0.130 Uiso 1 1 calc R . .
H20E H 0.4674 0.7317 0.2781 0.130 Uiso 1 1 calc R . .
H20F H 0.4256 0.7487 0.3356 0.130 Uiso 1 1 calc R . .
C21B C 0.1483(10) 0.8266(6) 0.0024(9) 0.114(5) Uani 1 1 d U . .
H21D H 0.1560 0.8320 -0.0464 0.171 Uiso 1 1 calc R . .
H21E H 0.1108 0.8500 0.0077 0.171 Uiso 1 1 calc R . .
H21F H 0.1207 0.7974 -0.0015 0.171 Uiso 1 1 calc R . .
C22B C 0.2834(10) 0.8740(4) 0.0810(8) 0.084(4) Uani 1 1 d U . .
H22D H 0.3447 0.8734 0.1219 0.127 Uiso 1 1 calc R . .
H22E H 0.2516 0.8972 0.0948 0.127 Uiso 1 1 calc R . .
H22F H 0.2808 0.8804 0.0280 0.127 Uiso 1 1 calc R . .
C23B C -0.2290(5) 0.9755(3) 0.1367(5) 0.036(2) Uani 1 1 d . . .
C24B C -0.2418(5) 0.9904(3) 0.2053(5) 0.031(2) Uani 1 1 d . . .
C25B C -0.3201(6) 1.0201(3) 0.1974(6) 0.040(2) Uani 1 1 d . . .
C26B C -0.3866(9) 1.0268(5) 0.1110(7) 0.089(4) Uani 1 1 d DU . .
H26C H -0.4141 1.0564 0.1073 0.107 Uiso 1 1 calc R . .
H26D H -0.4332 1.0041 0.0985 0.107 Uiso 1 1 calc R . .
C27B C -0.3563(8) 1.0245(5) 0.0455(7) 0.085(4) Uani 1 1 d DU . .
H27C H -0.3269 1.0531 0.0462 0.102 Uiso 1 1 calc R . .
H27D H -0.4092 1.0228 -0.0069 0.102 Uiso 1 1 calc R . .
C28B C -0.2933(6) 0.9860(4) 0.0472(5) 0.044(2) Uani 1 1 d . . .
C29B C -0.2827(8) 1.0657(4) 0.2371(9) 0.082(4) Uani 1 1 d . . .
H29D H -0.2495 1.0792 0.2108 0.122 Uiso 1 1 calc R . .
H29E H -0.2440 1.0614 0.2946 0.122 Uiso 1 1 calc R . .
H29F H -0.3311 1.0856 0.2309 0.122 Uiso 1 1 calc R . .
C30B C -0.3681(8) 0.9977(4) 0.2424(8) 0.073(4) Uani 1 1 d . . .
H30D H -0.4145 1.0176 0.2411 0.109 Uiso 1 1 calc R . .
H30E H -0.3262 0.9919 0.2986 0.109 Uiso 1 1 calc R . .
H30F H -0.3941 0.9694 0.2159 0.109 Uiso 1 1 calc R . .
C31B C -0.3408(8) 0.9416(4) 0.0068(6) 0.081(4) Uani 1 1 d . . .
H31D H -0.3793 0.9470 -0.0505 0.122 Uiso 1 1 calc R . .
H31E H -0.3757 0.9311 0.0337 0.122 Uiso 1 1 calc R . .
H31F H -0.2971 0.9190 0.0118 0.122 Uiso 1 1 calc R . .
C32B C -0.2451(7) 1.0036(4) 0.0000(6) 0.068(4) Uani 1 1 d . . .
H32D H -0.2877 1.0103 -0.0555 0.102 Uiso 1 1 calc R . .
H32E H -0.2038 0.9810 -0.0004 0.102 Uiso 1 1 calc R . .
H32F H -0.2130 1.0309 0.0259 0.102 Uiso 1 1 calc R . .

loop_
_atom_site_aniso_label
_atom_site_aniso_U_11
_atom_site_aniso_U_22
_atom_site_aniso_U_33
_atom_site_aniso_U_23
_atom_site_aniso_U_13
_atom_site_aniso_U_12
U1 0.02687(18) 0.0287(2) 0.02069(17) -0.00016(13) 0.00725(13) -0.00007(14)
U2 0.0326(2) 0.0328(2) 0.0293(2) -0.00023(15) 0.00705(15) -0.00082(15)
S1 0.0549(16) 0.0446(16) 0.0437(15) -0.0003(12) 0.0285(13) 0.0006(12)
O1 0.027(3) 0.048(4) 0.040(4) -0.003(3) 0.008(3) -0.006(3)
O2 0.029(3) 0.041(4) 0.035(3) 0.002(3) 0.012(3) 0.002(3)
O3 0.083(6) 0.054(5) 0.047(4) 0.001(4) 0.033(4) -0.009(4)
O4 0.071(5) 0.058(5) 0.039(4) -0.006(4) 0.032(4) -0.009(4)
O5 0.135(7) 0.095(6) 0.048(4) 0.001(4) 0.045(5) -0.020(5)
O6 0.051(4) 0.039(4) 0.043(4) 0.002(3) 0.024(3) 0.007(3)
O7 0.055(4) 0.033(4) 0.042(4) 0.001(3) 0.022(3) 0.001(3)
O8 0.064(5) 0.045(5) 0.073(5) -0.002(4) 0.034(4) -0.009(4)
O9 0.044(4) 0.052(4) 0.032(3) 0.002(3) 0.016(3) 0.005(3)
O10 0.038(4) 0.049(4) 0.051(4) 0.003(3) 0.016(3) 0.006(3)
O11 0.088(6) 0.083(6) 0.037(4) -0.021(4) 0.028(4) -0.005(5)
O12 0.024(3) 0.037(4) 0.037(4) 0.002(3) 0.008(3) 0.002(3)
O13 0.081(6) 0.119(8) 0.056(5) 0.019(5) 0.047(4) 0.026(5)
O14 0.130(7) 0.058(5) 0.045(4) -0.011(4) 0.052(5) -0.019(5)
O15 0.062(5) 0.109(7) 0.064(5) -0.008(5) 0.021(4) -0.029(5)
N1 0.076(7) 0.059(7) 0.037(5) 0.005(5) 0.023(5) -0.009(5)
N2 0.050(5) 0.021(5) 0.051(5) 0.003(4) 0.028(4) 0.001(4)
N3 0.039(5) 0.045(5) 0.038(5) -0.003(4) 0.015(4) 0.000(4)
N4 0.086(9) 0.096(10) 0.103(10) -0.011(8) 0.050(8) -0.012(8)
N5 0.165(10) 0.121(9) 0.116(8) 0.002(7) 0.052(7) -0.010(7)
F1 0.160(8) 0.079(6) 0.116(7) 0.007(5) 0.086(6) 0.034(5)
F2 0.164(8) 0.063(5) 0.120(7) 0.044(5) 0.068(6) -0.002(5)
F3 0.116(7) 0.111(7) 0.089(6) -0.013(5) 0.034(5) -0.058(5)
C1 0.074(9) 0.129(14) 0.062(8) 0.000(9) 0.037(8) -0.021(9)
C2 0.082(10) 0.069(10) 0.091(11) -0.022(8) 0.034(9) -0.008(8)
C3 0.100(12) 0.072(10) 0.118(13) -0.015(9) 0.023(10) -0.015(9)
C4 0.108(8) 0.078(8) 0.088(8) -0.002(6) 0.051(7) -0.013(6)
C5 0.127(9) 0.106(9) 0.102(8) 0.005(7) 0.066(7) -0.003(7)
N1A 0.035(4) 0.030(4) 0.034(4) 0.004(3) 0.017(3) 0.008(3)
N2A 0.026(4) 0.033(4) 0.032(4) 0.001(3) 0.009(3) 0.000(3)
N3A 0.027(4) 0.042(5) 0.024(4) 0.000(3) 0.014(3) -0.002(3)
N4A 0.032(4) 0.026(4) 0.027(4) 0.003(3) 0.011(3) 0.001(3)
N5A 0.033(4) 0.031(4) 0.048(5) 0.000(4) 0.024(4) -0.002(3)
N6A 0.033(4) 0.034(4) 0.034(4) 0.002(3) 0.012(3) -0.003(3)
N7A 0.028(4) 0.039(4) 0.018(3) -0.001(3) 0.005(3) 0.003(3)
N8A 0.034(4) 0.051(5) 0.036(4) 0.002(4) 0.014(4) -0.009(4)
C1A 0.034(5) 0.025(5) 0.038(5) 0.002(4) 0.008(4) -0.002(4)
C2A 0.026(5) 0.044(6) 0.029(5) 0.004(4) 0.010(4) 0.004(4)
C3A 0.040(6) 0.048(6) 0.035(5) 0.002(5) 0.006(4) -0.006(5)
C4A 0.047(6) 0.061(7) 0.028(5) -0.006(5) 0.014(4) -0.017(5)
C5A 0.046(6) 0.052(6) 0.025(5) -0.004(4) 0.012(4) -0.010(5)
C6A 0.034(5) 0.046(6) 0.016(4) 0.002(4) 0.003(4) 0.002(4)
C7A 0.038(5) 0.041(6) 0.021(4) 0.001(4) 0.007(4) -0.001(4)
C8A 0.040(5) 0.058(7) 0.026(5) -0.006(5) 0.007(4) 0.001(5)
C9A 0.047(6) 0.054(7) 0.032(5) 0.009(5) 0.019(5) -0.005(5)
C10A 0.045(6) 0.058(7) 0.035(5) 0.007(5) 0.022(5) -0.003(5)
C11A 0.028(5) 0.041(6) 0.028(5) 0.008(4) 0.012(4) 0.007(4)
C12A 0.035(5) 0.034(5) 0.027(5) -0.002(4) 0.015(4) 0.005(4)
C13A 0.041(5) 0.026(5) 0.046(6) 0.005(4) 0.025(5) 0.002(4)
C14A 0.035(5) 0.030(5) 0.045(6) 0.004(4) 0.019(4) 0.004(4)
C15A 0.040(5) 0.049(6) 0.039(5) -0.005(5) 0.021(4) -0.010(5)
C16A 0.064(7) 0.056(7) 0.061(7) -0.010(6) 0.036(6) -0.013(6)
C17A 0.096(10) 0.058(8) 0.104(10) -0.012(7) 0.084(9) -0.024(7)
C18A 0.059(6) 0.041(6) 0.053(6) -0.003(5) 0.038(5) -0.008(5)
C19A 0.076(9) 0.047(7) 0.092(9) 0.006(6) 0.047(8) 0.001(6)
C20A 0.046(6) 0.053(7) 0.055(6) 0.009(5) 0.022(5) -0.009(5)
C21A 0.077(8) 0.086(9) 0.043(6) 0.007(6) 0.038(6) 0.008(7)
C22A 0.083(8) 0.049(7) 0.081(8) -0.025(6) 0.062(7) -0.010(6)
C23A 0.030(5) 0.033(5) 0.031(5) -0.002(4) 0.015(4) -0.001(4)
C24A 0.029(5) 0.048(6) 0.043(6) 0.005(5) 0.018(4) -0.002(4)
C25A 0.065(7) 0.097(10) 0.028(5) -0.007(6) 0.012(5) -0.055(7)
C26A 0.139(10) 0.159(11) 0.131(10) -0.010(8) 0.071(8) -0.055(8)
C27A 0.090(9) 0.092(10) 0.054(7) -0.022(7) 0.025(7) -0.058(8)
C28A 0.038(5) 0.058(7) 0.035(5) -0.008(5) 0.015(4) -0.010(5)
C29A 0.084(8) 0.075(8) 0.141(9) 0.009(7) 0.045(7) -0.021(6)
C30A 0.077(9) 0.100(12) 0.134(13) 0.023(10) 0.062(9) -0.014(8)
C31A 0.083(8) 0.080(9) 0.027(5) -0.001(6) 0.006(6) 0.005(7)
C32A 0.060(7) 0.107(11) 0.060(7) -0.040(7) 0.027(6) -0.010(7)
N1B 0.029(4) 0.033(4) 0.035(4) 0.003(3) 0.010(3) 0.003(3)
N2B 0.034(4) 0.030(4) 0.030(4) 0.002(3) 0.012(3) 0.002(3)
N3B 0.032(4) 0.032(4) 0.020(3) -0.004(3) 0.009(3) -0.002(3)
N4B 0.028(4) 0.029(4) 0.032(4) 0.001(3) 0.015(3) -0.003(3)
N5B 0.041(4) 0.041(5) 0.037(4) -0.007(4) 0.021(4) -0.002(4)
N6B 0.026(4) 0.037(5) 0.059(5) -0.006(4) 0.016(4) 0.003(3)
N7B 0.032(4) 0.037(4) 0.022(4) 0.001(3) 0.013(3) -0.002(3)
N8B 0.038(4) 0.038(5) 0.045(5) -0.005(4) 0.023(4) -0.002(4)
C1B 0.026(5) 0.036(5) 0.037(5) -0.010(4) 0.012(4) -0.007(4)
C2B 0.031(5) 0.039(6) 0.035(5) -0.002(4) 0.011(4) 0.000(4)
C3B 0.039(6) 0.056(7) 0.033(5) 0.007(5) 0.007(5) 0.011(5)
C4B 0.051(7) 0.080(9) 0.031(6) 0.011(5) -0.001(5) 0.013(6)
C5B 0.060(7) 0.060(7) 0.030(5) 0.007(5) 0.018(5) 0.011(6)
C6B 0.039(5) 0.028(5) 0.033(5) -0.006(4) 0.012(4) -0.010(4)
C7B 0.040(5) 0.037(5) 0.026(5) 0.001(4) 0.015(4) -0.002(4)
C8B 0.049(6) 0.051(6) 0.026(5) -0.007(4) 0.012(4) -0.001(5)
C9B 0.055(6) 0.057(7) 0.030(5) -0.013(5) 0.021(5) -0.014(6)
C10B 0.035(5) 0.041(6) 0.037(5) 0.000(4) 0.019(4) 0.003(4)
C11B 0.036(5) 0.030(5) 0.029(5) -0.008(4) 0.017(4) -0.004(4)
C12B 0.029(5) 0.032(5) 0.033(5) -0.001(4) 0.014(4) 0.001(4)
C13B 0.038(6) 0.040(6) 0.056(6) -0.014(5) 0.017(5) -0.004(5)
C14B 0.032(5) 0.041(6) 0.057(7) -0.010(5) 0.019(5) 0.003(4)
C15B 0.037(6) 0.043(6) 0.096(9) -0.016(6) 0.042(6) 0.003(5)
C16B 0.099(8) 0.121(9) 0.067(7) -0.023(6) 0.044(6) 0.038(7)
C17B 0.119(9) 0.109(9) 0.117(9) 0.008(7) 0.075(7) 0.025(7)
C18B 0.064(7) 0.092(10) 0.055(7) -0.021(7) 0.043(6) 0.011(7)
C19B 0.113(9) 0.113(10) 0.168(11) -0.029(8) 0.063(8) 0.008(8)
C20B 0.075(9) 0.119(12) 0.055(7) -0.005(8) 0.018(7) 0.050(9)
C21B 0.124(9) 0.147(10) 0.088(8) -0.026(7) 0.062(7) 0.006(8)
C22B 0.110(8) 0.075(7) 0.078(7) 0.015(6) 0.051(6) 0.010(6)
C23B 0.021(4) 0.045(6) 0.041(5) 0.003(4) 0.014(4) -0.013(4)
C24B 0.033(5) 0.030(5) 0.033(5) -0.002(4) 0.016(4) -0.002(4)
C25B 0.040(5) 0.044(6) 0.043(5) 0.003(5) 0.024(5) 0.012(5)
C26B 0.089(7) 0.111(8) 0.072(7) 0.014(6) 0.040(6) 0.034(7)
C27B 0.072(7) 0.110(8) 0.070(7) 0.014(6) 0.028(6) 0.040(6)
C28B 0.034(5) 0.059(7) 0.036(5) 0.012(5) 0.013(4) 0.017(5)
C29B 0.058(7) 0.045(7) 0.138(12) -0.033(8) 0.040(8) -0.001(6)
C30B 0.058(7) 0.081(9) 0.100(10) 0.017(8) 0.054(7) 0.019(7)
C31B 0.086(9) 0.083(10) 0.039(6) 0.004(6) -0.005(6) -0.033(8)
C32B 0.061(7) 0.095(10) 0.038(6) 0.026(6) 0.014(5) 0.001(7)

loop_
_atom_type_symbol
_atom_type_description
_atom_type_scat_dispersion_real
_atom_type_scat_dispersion_imag
_atom_type_scat_source
C C 0.0033 0.0016 'International Tables Vol C Tables 4.2.6.8 and 6.1.1.4'
H H 0.0000 0.0000 'International Tables Vol C Tables 4.2.6.8 and 6.1.1.4'
N N 0.0061 0.0033 'International Tables Vol C Tables 4.2.6.8 and 6.1.1.4'
O O 0.0106 0.0060 'International Tables Vol C Tables 4.2.6.8 and 6.1.1.4'
U U -9.6767 9.6646 'International Tables Vol C Tables 4.2.6.8 and 6.1.1.4'
S S 0.1246 0.1234 'International Tables Vol C Tables 4.2.6.8 and 6.1.1.4'
F F 0.0171 0.0103 'International Tables Vol C Tables 4.2.6.8 and 6.1.1.4'

loop_
_geom_angle_atom_site_label_1
_geom_angle_atom_site_label_2
_geom_angle_atom_site_label_3
_geom_angle
_geom_angle_site_symmetry_1
_geom_angle_site_symmetry_3
_geom_angle_publ_flag
O12 U1 N3B 111.6(2) . . ?
O12 U1 N2A 81.3(2) . . ?
N3B U1 N2A 131.7(2) . . ?
O12 U1 N2B 76.9(2) . . ?
N3B U1 N2B 63.1(2) . . ?
N2A U1 N2B 157.7(2) . . ?
O12 U1 N3A 119.8(2) . . ?
N3B U1 N3A 128.5(2) . . ?
N2A U1 N3A 62.4(2) . . ?
N2B U1 N3A 125.4(2) . . ?
O12 U1 N4B 139.7(2) . . ?
N3B U1 N4B 62.6(2) . . ?
N2A U1 N4B 77.5(2) . . ?
N2B U1 N4B 123.1(2) . . ?
N3A U1 N4B 79.3(2) . . ?
O12 U1 N4A 141.2(2) . . ?
N3B U1 N4A 76.1(2) . . ?
N2A U1 N4A 123.1(2) . . ?
N2B U1 N4A 73.4(2) . . ?
N3A U1 N4A 62.8(2) . . ?
N4B U1 N4A 78.5(2) . . ?
O12 U1 N1A 73.6(2) . . ?
N3B U1 N1A 76.8(2) . . ?
N2A U1 N1A 62.2(2) . . ?
N2B U1 N1A 115.4(2) . . ?
N3A U1 N1A 119.2(2) . . ?
N4B U1 N1A 66.2(2) . . ?
N4A U1 N1A 142.6(2) . . ?
O12 U1 N1B 74.0(2) . . ?
N3B U1 N1B 122.2(2) . . ?
N2A U1 N1B 106.2(2) . . ?
N2B U1 N1B 62.8(2) . . ?
N3A U1 N1B 72.5(2) . . ?
N4B U1 N1B 145.0(2) . . ?
N4A U1 N1B 70.4(2) . . ?
N1A U1 N1B 146.9(2) . . ?
O1 U2 O2 170.4(3) . . ?
O1 U2 O12 91.0(2) . . ?
O2 U2 O12 93.8(2) . . ?
O1 U2 O7 90.8(2) . . ?
O2 U2 O7 92.0(2) . . ?
O12 U2 O7 132.6(2) . . ?
O1 U2 O3 88.1(3) . . ?
O2 U2 O3 86.1(3) . . ?
O12 U2 O3 67.2(2) . . ?
O7 U2 O3 160.2(2) . . ?
O1 U2 O6 84.8(2) . . ?
O2 U2 O6 90.0(2) . . ?
O12 U2 O6 175.01(19) . . ?
O7 U2 O6 50.31(19) . . ?
O3 U2 O6 109.9(2) . . ?
O1 U2 O9 116.5(2) . . ?
O2 U2 O9 73.0(2) . . ?
O12 U2 O9 71.4(2) . . ?
O7 U2 O9 65.7(2) . . ?
O3 U2 O9 131.7(2) . . ?
O6 U2 O9 112.9(2) . . ?
O1 U2 O4 85.0(3) . . ?
O2 U2 O4 85.4(2) . . ?
O12 U2 O4 116.4(2) . . ?
O7 U2 O4 110.9(2) . . ?
O3 U2 O4 49.3(2) . . ?
O6 U2 O4 60.6(2) . . ?
O9 U2 O4 157.7(2) . . ?
O1 U2 O10 69.8(2) . . ?
O2 U2 O10 119.6(2) . . ?
O12 U2 O10 71.8(2) . . ?
O7 U2 O10 64.7(2) . . ?
O3 U2 O10 132.7(2) . . ?
O6 U2 O10 109.1(2) . . ?
O9 U2 O10 46.72(19) . . ?
O4 U2 O10 154.0(2) . . ?
O14 S1 O13 117.0(5) . . ?
O14 S1 O15 114.8(5) . . ?
O13 S1 O15 112.8(5) . . ?
O14 S1 C1 104.6(6) . . ?
O13 S1 C1 103.8(6) . . ?
O15 S1 C1 101.5(6) . . ?
N1 O3 U2 98.4(6) . . ?
N1 O4 U2 95.6(6) . . ?
N2 O6 U2 95.9(5) . . ?
N2 O7 U2 97.3(5) . . ?
N3 O9 U2 104.5(5) . . ?
N3 O10 U2 91.8(5) . . ?
U1 O12 U2 172.0(3) . . ?
O3 N1 O5 122.9(10) . . ?
O3 N1 O4 116.8(8) . . ?
O5 N1 O4 120.4(10) . . ?
O8 N2 O6 124.2(8) . . ?
O8 N2 O7 119.6(8) . . ?
O6 N2 O7 116.1(7) . . ?
O11 N3 O10 121.8(8) . . ?
O11 N3 O9 121.4(8) . . ?
O10 N3 O9 116.8(7) . . ?
F2 C1 F1 107.7(14) . . ?
F2 C1 F3 106.9(12) . . ?
F1 C1 F3 105.2(11) . . ?
F2 C1 S1 115.2(11) . . ?
F1 C1 S1 111.1(10) . . ?
F3 C1 S1 110.3(11) . . ?
N4 C2 C3 178.5(18) . . ?
C2 C3 H3A 109.5 . . ?
C2 C3 H3B 109.5 . . ?
H3A C3 H3B 109.5 . . ?
C2 C3 H3C 109.5 . . ?
H3A C3 H3C 109.5 . . ?
H3B C3 H3C 109.5 . . ?
N5 C4 C5 177(2) . . ?
C4 C5 H5A 109.5 . . ?
C4 C5 H5B 109.5 . . ?
H5A C5 H5B 109.5 . . ?
C4 C5 H5C 109.5 . . ?
H5A C5 H5C 109.5 . . ?
H5B C5 H5C 109.5 . . ?
C1A N1A N5A 118.6(7) . . ?
C1A N1A U1 115.9(6) . . ?
N5A N1A U1 123.0(5) . . ?
C6A N2A C2A 118.5(7) . . ?
C6A N2A U1 120.2(5) . . ?
C2A N2A U1 118.5(5) . . ?
C7A N3A C11A 118.6(7) . . ?
C7A N3A U1 119.9(6) . . ?
C11A N3A U1 120.4(5) . . ?
C12A N4A N7A 119.2(7) . . ?
C12A N4A U1 119.8(5) . . ?
N7A N4A U1 119.9(5) . . ?
C13A N5A N1A 118.0(7) . . ?
C1A N6A C14A 116.2(8) . . ?
C23A N7A N4A 118.3(7) . . ?
C24A N8A C12A 115.8(8) . . ?
N6A C1A N1A 125.4(8) . . ?
N6A C1A C2A 118.2(8) . . ?
N1A C1A C2A 116.4(8) . . ?
N2A C2A C3A 123.0(8) . . ?
N2A C2A C1A 115.9(7) . . ?
C3A C2A C1A 121.1(8) . . ?
C4A C3A C2A 119.4(9) . . ?
C4A C3A H3D 120.3 . . ?
C2A C3A H3D 120.3 . . ?
C3A C4A C5A 117.8(9) . . ?
C3A C4A H4A 121.1 . . ?
C5A C4A H4A 121.1 . . ?
C4A C5A C6A 120.2(8) . . ?
C4A C5A H5D 119.9 . . ?
C6A C5A H5D 119.9 . . ?
N2A C6A C5A 121.0(8) . . ?
N2A C6A C7A 115.7(7) . . ?
C5A C6A C7A 123.3(8) . . ?
N3A C7A C8A 121.0(8) . . ?
N3A C7A C6A 117.0(7) . . ?
C8A C7A C6A 122.1(7) . . ?
C9A C8A C7A 120.3(8) . . ?
C9A C8A H8A 119.9 . . ?
C7A C8A H8A 119.9 . . ?
C8A C9A C10A 117.9(8) . . ?
C8A C9A H9A 121.0 . . ?
C10A C9A H9A 121.0 . . ?
C11A C10A C9A 119.7(9) . . ?
C11A C10A H10A 120.2 . . ?
C9A C10A H10A 120.2 . . ?
N3A C11A C10A 122.5(8) . . ?
N3A C11A C12A 117.3(7) . . ?
C10A C11A C12A 120.1(8) . . ?
N4A C12A N8A 125.1(7) . . ?
N4A C12A C11A 117.6(8) . . ?
N8A C12A C11A 117.3(7) . . ?
N5A C13A C14A 121.1(8) . . ?
N5A C13A C18A 114.9(8) . . ?
C14A C13A C18A 123.9(8) . . ?
N6A C14A C13A 119.2(8) . . ?
N6A C14A C15A 117.3(8) . . ?
C13A C14A C15A 123.5(8) . . ?
C16A C15A C14A 110.0(8) . . ?
C16A C15A C20A 112.0(8) . . ?
C14A C15A C20A 109.9(8) . . ?
C16A C15A C19A 107.1(9) . . ?
C14A C15A C19A 108.5(8) . . ?
C20A C15A C19A 109.3(9) . . ?
C17A C16A C15A 115.4(10) . . ?
C17A C16A H16A 108.4 . . ?
C15A C16A H16A 108.4 . . ?
C17A C16A H16B 108.4 . . ?
C15A C16A H16B 108.4 . . ?
H16A C16A H16B 107.5 . . ?
C16A C17A C18A 115.3(9) . . ?
C16A C17A H17A 108.4 . . ?
C18A C17A H17A 108.4 . . ?
C16A C17A H17B 108.4 . . ?
C18A C17A H17B 108.4 . . ?
H17A C17A H17B 107.5 . . ?
C22A C18A C21A 110.1(9) . . ?
C22A C18A C13A 109.3(8) . . ?
C21A C18A C13A 108.9(8) . . ?
C22A C18A C17A 108.3(9) . . ?
C21A C18A C17A 112.9(9) . . ?
C13A C18A C17A 107.2(8) . . ?
C15A C19A H19A 109.5 . . ?
C15A C19A H19B 109.5 . . ?
H19A C19A H19B 109.5 . . ?
C15A C19A H19C 109.5 . . ?
H19A C19A H19C 109.5 . . ?
H19B C19A H19C 109.5 . . ?
C15A C20A H20A 109.5 . . ?
C15A C20A H20B 109.5 . . ?
H20A C20A H20B 109.5 . . ?
C15A C20A H20C 109.5 . . ?
H20A C20A H20C 109.5 . . ?
H20B C20A H20C 109.5 . . ?
C18A C21A H21A 109.5 . . ?
C18A C21A H21B 109.5 . . ?
H21A C21A H21B 109.5 . . ?
C18A C21A H21C 109.5 . . ?
H21A C21A H21C 109.5 . . ?
H21B C21A H21C 109.5 . . ?
C18A C22A H22A 109.5 . . ?
C18A C22A H22B 109.5 . . ?
H22A C22A H22B 109.5 . . ?
C18A C22A H22C 109.5 . . ?
H22A C22A H22C 109.5 . . ?
H22B C22A H22C 109.5 . . ?
N7A C23A C24A 121.2(8) . . ?
N7A C23A C28A 114.8(7) . . ?
C24A C23A C28A 124.0(8) . . ?
N8A C24A C23A 120.3(8) . . ?
N8A C24A C25A 116.2(8) . . ?
C23A C24A C25A 123.5(8) . . ?
C26A C25A C29A 114.9(14) . . ?
C26A C25A C24A 111.0(10) . . ?
C29A C25A C24A 108.6(10) . . ?
C26A C25A C30A 102.0(12) . . ?
C29A C25A C30A 109.9(10) . . ?
C24A C25A C30A 110.2(10) . . ?
C25A C26A C27A 122.4(13) . . ?
C25A C26A H26A 106.7 . . ?
C27A C26A H26A 106.7 . . ?
C25A C26A H26B 106.7 . . ?
C27A C26A H26B 106.7 . . ?
H26A C26A H26B 106.6 . . ?
C26A C27A C28A 119.8(11) . . ?
C26A C27A H27A 107.4 . . ?
C28A C27A H27A 107.4 . . ?
C26A C27A H27B 107.4 . . ?
C28A C27A H27B 107.4 . . ?
H27A C27A H27B 106.9 . . ?
C27A C28A C23A 111.1(8) . . ?
C27A C28A C31A 111.6(9) . . ?
C23A C28A C31A 108.7(8) . . ?
C27A C28A C32A 108.0(10) . . ?
C23A C28A C32A 108.7(7) . . ?
C31A C28A C32A 108.7(9) . . ?
C25A C29A H29A 109.5 . . ?
C25A C29A H29B 109.5 . . ?
H29A C29A H29B 109.5 . . ?
C25A C29A H29C 109.5 . . ?
H29A C29A H29C 109.5 . . ?
H29B C29A H29C 109.5 . . ?
C25A C30A H30A 109.5 . . ?
C25A C30A H30B 109.5 . . ?
H30A C30A H30B 109.5 . . ?
C25A C30A H30C 109.5 . . ?
H30A C30A H30C 109.5 . . ?
H30B C30A H30C 109.5 . . ?
C28A C31A H31A 109.5 . . ?
C28A C31A H31B 109.5 . . ?
H31A C31A H31B 109.5 . . ?
C28A C31A H31C 109.5 . . ?
H31A C31A H31C 109.5 . . ?
H31B C31A H31C 109.5 . . ?
C28A C32A H32A 109.5 . . ?
C28A C32A H32B 109.5 . . ?
H32A C32A H32B 109.5 . . ?
C28A C32A H32C 109.5 . . ?
H32A C32A H32C 109.5 . . ?
H32B C32A H32C 109.5 . . ?
C1B N1B N5B 119.8(7) . . ?
C1B N1B U1 116.0(6) . . ?
N5B N1B U1 122.1(5) . . ?
C6B N2B C2B 118.9(7) . . ?
C6B N2B U1 120.6(6) . . ?
C2B N2B U1 118.8(5) . . ?
C11B N3B C7B 117.7(7) . . ?
C11B N3B U1 121.4(5) . . ?
C7B N3B U1 120.2(5) . . ?
C12B N4B N7B 118.4(7) . . ?
C12B N4B U1 120.4(5) . . ?
N7B N4B U1 118.5(5) . . ?
C13B N5B N1B 118.2(8) . . ?
C14B N6B C1B 117.1(8) . . ?
C23B N7B N4B 118.2(7) . . ?
C24B N8B C12B 117.3(7) . . ?
N1B C1B N6B 123.7(8) . . ?
N1B C1B C2B 118.4(8) . . ?
N6B C1B C2B 117.9(8) . . ?
N2B C2B C3B 123.0(9) . . ?
N2B C2B C1B 117.2(7) . . ?
C3B C2B C1B 119.8(8) . . ?
C2B C3B C4B 118.6(10) . . ?
C2B C3B H3E 120.7 . . ?
C4B C3B H3E 120.7 . . ?
C5B C4B C3B 118.5(9) . . ?
C5B C4B H4B 120.8 . . ?
C3B C4B H4B 120.8 . . ?
C4B C5B C6B 119.5(9) . . ?
C4B C5B H5E 120.2 . . ?
C6B C5B H5E 120.2 . . ?
N2B C6B C5B 121.4(9) . . ?
N2B C6B C7B 116.2(7) . . ?
C5B C6B C7B 122.4(8) . . ?
N3B C7B C8B 121.3(8) . . ?
N3B C7B C6B 116.2(7) . . ?
C8B C7B C6B 122.4(8) . . ?
C9B C8B C7B 120.1(8) . . ?
C9B C8B H8B 119.9 . . ?
C7B C8B H8B 119.9 . . ?
C10B C9B C8B 118.4(9) . . ?
C10B C9B H9B 120.8 . . ?
C8B C9B H9B 120.8 . . ?
C11B C10B C9B 119.6(9) . . ?
C11B C10B H10B 120.2 . . ?
C9B C10B H10B 120.2 . . ?
N3B C11B C10B 122.8(8) . . ?
N3B C11B C12B 116.6(7) . . ?
C10B C11B C12B 120.7(8) . . ?
N4B C12B N8B 125.5(8) . . ?
N4B C12B C11B 116.5(7) . . ?
N8B C12B C11B 117.9(7) . . ?
N5B C13B C14B 120.9(9) . . ?
N5B C13B C18B 116.5(9) . . ?
C14B C13B C18B 122.5(9) . . ?
N6B C14B C13B 119.0(9) . . ?
N6B C14B C15B 117.1(9) . . ?
C13B C14B C15B 123.9(10) . . ?
C20B C15B C19B 112.9(12) . . ?
C20B C15B C14B 112.6(9) . . ?
C19B C15B C14B 106.5(10) . . ?
C20B C15B C16B 106.0(10) . . ?
C19B C15B C16B 110.6(12) . . ?
C14B C15B C16B 108.2(9) . . ?
C17B C16B C15B 121.5(11) . . ?
C17B C16B H16C 107.0 . . ?
C15B C16B H16C 107.0 . . ?
C17B C16B H16D 107.0 . . ?
C15B C16B H16D 107.0 . . ?
H16C C16B H16D 106.7 . . ?
C18B C17B C16B 117.4(12) . . ?
C18B C17B H17C 108.0 . . ?
C16B C17B H17C 108.0 . . ?
C18B C17B H17D 108.0 . . ?
C16B C17B H17D 108.0 . . ?
H17C C17B H17D 107.2 . . ?
C17B C18B C13B 113.6(11) . . ?
C17B C18B C22B 112.5(11) . . ?
C13B C18B C22B 107.6(9) . . ?
C17B C18B C21B 104.8(11) . . ?
C13B C18B C21B 110.3(9) . . ?
C22B C18B C21B 108.0(12) . . ?
C15B C19B H19D 109.5 . . ?
C15B C19B H19E 109.5 . . ?
H19D C19B H19E 109.5 . . ?
C15B C19B H19F 109.5 . . ?
H19D C19B H19F 109.5 . . ?
H19E C19B H19F 109.5 . . ?
C15B C20B H20D 109.5 . . ?
C15B C20B H20E 109.5 . . ?
H20D C20B H20E 109.5 . . ?
C15B C20B H20F 109.5 . . ?
H20D C20B H20F 109.5 . . ?
H20E C20B H20F 109.5 . . ?
C18B C21B H21D 109.5 . . ?
C18B C21B H21E 109.5 . . ?
H21D C21B H21E 109.5 . . ?
C18B C21B H21F 109.5 . . ?
H21D C21B H21F 109.5 . . ?
H21E C21B H21F 109.5 . . ?
C18B C22B H22D 109.5 . . ?
C18B C22B H22E 109.5 . . ?
H22D C22B H22E 109.5 . . ?
C18B C22B H22F 109.5 . . ?
H22D C22B H22F 109.5 . . ?
H22E C22B H22F 109.5 . . ?
N7B C23B C24B 121.5(8) . . ?
N7B C23B C28B 114.5(8) . . ?
C24B C23B C28B 124.0(8) . . ?
N8B C24B C23B 119.0(8) . . ?
N8B C24B C25B 117.6(7) . . ?
C23B C24B C25B 123.3(8) . . ?
C26B C25B C29B 110.0(10) . . ?
C26B C25B C24B 112.8(8) . . ?
C29B C25B C24B 107.8(8) . . ?
C26B C25B C30B 107.3(9) . . ?
C29B C25B C30B 109.3(9) . . ?
C24B C25B C30B 109.7(8) . . ?
C25B C26B C27B 118.5(11) . . ?
C25B C26B H26C 107.7 . . ?
C27B C26B H26C 107.7 . . ?
C25B C26B H26D 107.7 . . ?
C27B C26B H26D 107.7 . . ?
H26C C26B H26D 107.1 . . ?
C26B C27B C28B 119.5(10) . . ?
C26B C27B H27C 107.4 . . ?
C28B C27B H27C 107.4 . . ?
C26B C27B H27D 107.4 . . ?
C28B C27B H27D 107.4 . . ?
H27C C27B H27D 107.0 . . ?
C32B C28B C23B 111.8(8) . . ?
C32B C28B C31B 108.4(9) . . ?
C23B C28B C31B 108.0(8) . . ?
C32B C28B C27B 105.6(9) . . ?
C23B C28B C27B 108.7(8) . . ?
C31B C28B C27B 114.4(10) . . ?
C25B C29B H29D 109.5 . . ?
C25B C29B H29E 109.5 . . ?
H29D C29B H29E 109.5 . . ?
C25B C29B H29F 109.5 . . ?
H29D C29B H29F 109.5 . . ?
H29E C29B H29F 109.5 . . ?
C25B C30B H30D 109.5 . . ?
C25B C30B H30E 109.5 . . ?
H30D C30B H30E 109.5 . . ?
C25B C30B H30F 109.5 . . ?
H30D C30B H30F 109.5 . . ?
H30E C30B H30F 109.5 . . ?
C28B C31B H31D 109.5 . . ?
C28B C31B H31E 109.5 . . ?
H31D C31B H31E 109.5 . . ?
C28B C31B H31F 109.5 . . ?
H31D C31B H31F 109.5 . . ?
H31E C31B H31F 109.5 . . ?
C28B C32B H32D 109.5 . . ?
C28B C32B H32E 109.5 . . ?
H32D C32B H32E 109.5 . . ?
C28B C32B H32F 109.5 . . ?
H32D C32B H32F 109.5 . . ?
H32E C32B H32F 109.5 . . ?

loop_
_geom_bond_atom_site_label_1
_geom_bond_atom_site_label_2
_geom_bond_distance
_geom_bond_site_symmetry_2
_geom_bond_publ_flag
U1 O12 1.964(6) . ?
U1 N3B 2.565(6) . ?
U1 N2A 2.569(6) . ?
U1 N2B 2.574(7) . ?
U1 N3A 2.580(6) . ?
U1 N4B 2.606(7) . ?
U1 N4A 2.616(7) . ?
U1 N1A 2.621(7) . ?
U1 N1B 2.626(7) . ?
U2 O1 1.761(6) . ?
U2 O2 1.776(6) . ?
U2 O12 2.240(6) . ?
U2 O7 2.519(6) . ?
U2 O3 2.552(7) . ?
U2 O6 2.562(7) . ?
U2 O9 2.569(6) . ?
U2 O4 2.579(6) . ?
U2 O10 2.836(7) . ?
S1 O14 1.396(7) . ?
S1 O13 1.404(8) . ?
S1 O15 1.448(8) . ?
S1 C1 1.779(18) . ?
O3 N1 1.230(11) . ?
O4 N1 1.284(10) . ?
O5 N1 1.232(11) . ?
O6 N2 1.259(10) . ?
O7 N2 1.285(9) . ?
O8 N2 1.228(9) . ?
O9 N3 1.271(9) . ?
O10 N3 1.261(9) . ?
O11 N3 1.235(10) . ?
N4 C2 1.164(17) . ?
N5 C4 1.152(18) . ?
F1 C1 1.357(15) . ?
F2 C1 1.294(16) . ?
F3 C1 1.361(14) . ?
C2 C3 1.48(2) . ?
C3 H3A 0.9600 . ?
C3 H3B 0.9600 . ?
C3 H3C 0.9600 . ?
C4 C5 1.362(19) . ?
C5 H5A 0.9600 . ?
C5 H5B 0.9600 . ?
C5 H5C 0.9600 . ?
N1A C1A 1.333(11) . ?
N1A N5A 1.348(9) . ?
N2A C6A 1.336(10) . ?
N2A C2A 1.346(11) . ?
N3A C7A 1.339(10) . ?
N3A C11A 1.350(10) . ?
N4A C12A 1.330(10) . ?
N4A N7A 1.339(9) . ?
N5A C13A 1.336(11) . ?
N6A C1A 1.331(11) . ?
N6A C14A 1.336(11) . ?
N7A C23A 1.332(10) . ?
N8A C24A 1.320(11) . ?
N8A C12A 1.356(11) . ?
C1A C2A 1.497(12) . ?
C2A C3A 1.373(12) . ?
C3A C4A 1.373(13) . ?
C3A H3D 0.9300 . ?
C4A C5A 1.390(13) . ?
C4A H4A 0.9300 . ?
C5A C6A 1.393(11) . ?
C5A H5D 0.9300 . ?
C6A C7A 1.478(12) . ?
C7A C8A 1.407(12) . ?
C8A C9A 1.369(13) . ?
C8A H8A 0.9300 . ?
C9A C10A 1.388(12) . ?
C9A H9A 0.9300 . ?
C10A C11A 1.373(12) . ?
C10A H10A 0.9300 . ?
C11A C12A 1.472(11) . ?
C13A C14A 1.407(13) . ?
C13A C18A 1.533(13) . ?
C14A C15A 1.498(13) . ?
C15A C16A 1.498(13) . ?
C15A C20A 1.533(13) . ?
C15A C19A 1.555(14) . ?
C16A C17A 1.475(15) . ?
C16A H16A 0.9700 . ?
C16A H16B 0.9700 . ?
C17A C18A 1.547(14) . ?
C17A H17A 0.9700 . ?
C17A H17B 0.9700 . ?
C18A C22A 1.517(14) . ?
C18A C21A 1.523(14) . ?
C19A H19A 0.9600 . ?
C19A H19B 0.9600 . ?
C19A H19C 0.9600 . ?
C20A H20A 0.9600 . ?
C20A H20B 0.9600 . ?
C20A H20C 0.9600 . ?
C21A H21A 0.9600 . ?
C21A H21B 0.9600 . ?
C21A H21C 0.9600 . ?
C22A H22A 0.9600 . ?
C22A H22B 0.9600 . ?
C22A H22C 0.9600 . ?
C23A C24A 1.408(12) . ?
C23A C28A 1.531(12) . ?
C24A C25A 1.529(13) . ?
C25A C26A 1.447(18) . ?
C25A C29A 1.506(18) . ?
C25A C30A 1.553(18) . ?
C26A C27A 1.49(2) . ?
C26A H26A 0.9700 . ?
C26A H26B 0.9700 . ?
C27A C28A 1.493(14) . ?
C27A H27A 0.9700 . ?
C27A H27B 0.9700 . ?
C28A C31A 1.543(14) . ?
C28A C32A 1.552(14) . ?
C29A H29A 0.9600 . ?
C29A H29B 0.9600 . ?
C29A H29C 0.9600 . ?
C30A H30A 0.9600 . ?
C30A H30B 0.9600 . ?
C30A H30C 0.9600 . ?
C31A H31A 0.9600 . ?
C31A H31B 0.9600 . ?
C31A H31C 0.9600 . ?
C32A H32A 0.9600 . ?
C32A H32B 0.9600 . ?
C32A H32C 0.9600 . ?
N1B C1B 1.329(11) . ?
N1B N5B 1.346(10) . ?
N2B C6B 1.334(11) . ?
N2B C2B 1.343(11) . ?
N3B C11B 1.356(10) . ?
N3B C7B 1.358(10) . ?
N4B C12B 1.333(10) . ?
N4B N7B 1.352(9) . ?
N5B C13B 1.329(12) . ?
N6B C14B 1.328(12) . ?
N6B C1B 1.352(11) . ?
N7B C23B 1.337(11) . ?
N8B C24B 1.314(10) . ?
N8B C12B 1.337(11) . ?
C1B C2B 1.463(12) . ?
C2B C3B 1.357(12) . ?
C3B C4B 1.396(14) . ?
C3B H3E 0.9300 . ?
C4B C5B 1.380(14) . ?
C4B H4B 0.9300 . ?
C5B C6B 1.385(12) . ?
C5B H5E 0.9300 . ?
C6B C7B 1.500(12) . ?
C7B C8B 1.387(12) . ?
C8B C9B 1.381(13) . ?
C8B H8B 0.9300 . ?
C9B C10B 1.374(12) . ?
C9B H9B 0.9300 . ?
C10B C11B 1.372(11) . ?
C10B H10B 0.9300 . ?
C11B C12B 1.482(11) . ?
C13B C14B 1.417(14) . ?
C13B C18B 1.526(14) . ?
C14B C15B 1.521(13) . ?
C15B C20B 1.475(15) . ?
C15B C19B 1.488(19) . ?
C15B C16B 1.548(17) . ?
C16B C17B 1.48(2) . ?
C16B H16C 0.9700 . ?
C16B H16D 0.9700 . ?
C17B C18B 1.464(17) . ?
C17B H17C 0.9700 . ?
C17B H17D 0.9700 . ?
C18B C22B 1.533(17) . ?
C18B C21B 1.542(17) . ?
C19B H19D 0.9600 . ?
C19B H19E 0.9600 . ?
C19B H19F 0.9600 . ?
C20B H20D 0.9600 . ?
C20B H20E 0.9600 . ?
C20B H20F 0.9600 . ?
C21B H21D 0.9600 . ?
C21B H21E 0.9600 . ?
C21B H21F 0.9600 . ?
C22B H22D 0.9600 . ?
C22B H22E 0.9600 . ?
C22B H22F 0.9600 . ?
C23B C24B 1.418(12) . ?
C23B C28B 1.526(12) . ?
C24B C25B 1.522(12) . ?
C25B C26B 1.476(15) . ?
C25B C29B 1.517(14) . ?
C25B C30B 1.522(14) . ?
C26B C27B 1.482(19) . ?
C26B H26C 0.9700 . ?
C26B H26D 0.9700 . ?
C27B C28B 1.533(14) . ?
C27B H27C 0.9700 . ?
C27B H27D 0.9700 . ?
C28B C32B 1.500(14) . ?
C28B C31B 1.528(14) . ?
C29B H29D 0.9600 . ?
C29B H29E 0.9600 . ?
C29B H29F 0.9600 . ?
C30B H30D 0.9600 . ?
C30B H30E 0.9600 . ?
C30B H30F 0.9600 . ?
C31B H31D 0.9600 . ?
C31B H31E 0.9600 . ?
C31B H31F 0.9600 . ?
C32B H32D 0.9600 . ?
C32B H32E 0.9600 . ?
C32B H32F 0.9600 . ?
